data_4301501
loop_
_publ_author_name
'Masooma Ibrahim'
'Michael H. Dickman'
'Andreas Suchopar'
'Ulrich Kortz'

_publ_contact_author_address
;
School of Engineering and Science,
Jacobs University,
P.O. Box 750 561,
28725 Bremen, Germany
;
_publ_contact_author_name 'Ulrich Kortz'
_publ_section_title
;
Large Cation-Anion Materials Based on Trinuclear Ruthenium(III) Salts of
Keggin and Wells-Dawson Anions Having Water-Filled Channels
;
_journal_name_full 'Inorganic Chemistry'
_journal_page_first 1649
_journal_page_last 1654
_journal_paper_doi 10.1021/ic802096v
_journal_volume 48
_journal_year 2009
_chemical_formula_sum 'C12 H84 Ge K2 Na O86 Ru3 W12'
_chemical_formula_weight 4287.98
_chemical_name_systematic
;
 ?
;
_space_group_IT_number 14
_symmetry_cell_setting monoclinic
_symmetry_space_group_name_Hall '-P 2yn'
_symmetry_space_group_name_H-M 'P 1 21/n 1'
_atom_sites_solution_hydrogens geom
_atom_sites_solution_primary direct
_atom_sites_solution_secondary difmap
_audit_creation_method SHELXL-97
_audit_update_record
;
2008-06-17 # Formatted by publCIF
;
_cell_angle_alpha 90.00
_cell_angle_beta 100.472(2)
_cell_angle_gamma 90.00
_cell_formula_units_Z 4
_cell_length_a 14.3538(5)
_cell_length_b 18.0407(5)
_cell_length_c 31.8655(10)
_cell_measurement_reflns_used 6549
_cell_measurement_temperature 173(2)
_cell_measurement_theta_max 21.97
_cell_measurement_theta_min 3.90
_cell_volume 8114.2(4)
_computing_cell_refinement 'Bruker SMART'
_computing_data_collection 'Bruker SMART'
_computing_data_reduction 'Bruker SAINT'
_computing_molecular_graphics 'Bruker SHELXTL'
_computing_publication_material 'Bruker SHELXTL'
_computing_structure_refinement 'SHELXL-97 (Sheldrick, 1997)'
_computing_structure_solution 'SHELXS-97 (Sheldrick, 1990)'
_diffrn_ambient_temperature 173(2)
_diffrn_measured_fraction_theta_full 0.995
_diffrn_measured_fraction_theta_max 0.995
_diffrn_measurement_device_type 'CCD area detector'
_diffrn_measurement_method 'phi and omega scans'
_diffrn_radiation_monochromator graphite
_diffrn_radiation_source 'sealed tube'
_diffrn_radiation_type MoK\a
_diffrn_radiation_wavelength 0.71073
_diffrn_reflns_av_R_equivalents 0.1793
_diffrn_reflns_av_sigmaI/netI 0.0698
_diffrn_reflns_limit_h_max 16
_diffrn_reflns_limit_h_min -16
_diffrn_reflns_limit_k_max 20
_diffrn_reflns_limit_k_min -20
_diffrn_reflns_limit_l_max 36
_diffrn_reflns_limit_l_min -36
_diffrn_reflns_number 252919
_diffrn_reflns_theta_full 24.20
_diffrn_reflns_theta_max 24.20
_diffrn_reflns_theta_min 3.95
_exptl_absorpt_coefficient_mu 18.077
_exptl_absorpt_correction_T_max 0.7608
_exptl_absorpt_correction_T_min 0.3488
_exptl_absorpt_correction_type multi-scan
_exptl_absorpt_process_details SADABS
_exptl_crystal_colour green
_exptl_crystal_density_diffrn 3.510
_exptl_crystal_density_method 'not measured'
_exptl_crystal_description plate
_exptl_crystal_F_000 7780
_exptl_crystal_size_max 0.27
_exptl_crystal_size_mid 0.06
_exptl_crystal_size_min 0.02
_refine_diff_density_max 2.298
_refine_diff_density_min -1.943
_refine_diff_density_rms 0.377
_refine_ls_extinction_method none
_refine_ls_goodness_of_fit_ref 0.994
_refine_ls_hydrogen_treatment constr
_refine_ls_matrix_type full
_refine_ls_number_parameters 527
_refine_ls_number_reflns 12985
_refine_ls_number_restraints 0
_refine_ls_restrained_S_all 0.994
_refine_ls_R_factor_all 0.0972
_refine_ls_R_factor_gt 0.0523
_refine_ls_shift/su_max 0.001
_refine_ls_shift/su_mean 0.000
_refine_ls_structure_factor_coef Fsqd
_refine_ls_weighting_details 'calc w=1/[\s^2^(Fo^2^)+(0.0600P)^2^+410.0000P] where P=(Fo^2^+2Fc^2^)/3'
_refine_ls_weighting_scheme calc
_refine_ls_wR_factor_gt 0.1212
_refine_ls_wR_factor_ref 0.1502
_reflns_number_gt 8715
_reflns_number_total 12985
_reflns_threshold_expression >2sigma(I)
_cod_data_source_file ic802096v_si_002_2.cif
_cod_data_source_block KNa-1
_cod_depositor_comments
;
The following automatic conversions were performed:
'_symmetry_cell_setting' value 'Monoclinic' changed to 'monoclinic'
according to '/home/saulius/struct/CIF-dictionaries/cif_core.dic'
dictionary named 'cif_core.dic' version 2.4.1 from 2010-06-29.

Automatic conversion script
Id: cif_fix_enum 1527 2010-12-29 10:47:43Z saulius 
;
_cod_original_sg_symbol_H-M 'P 21/n'
_cod_database_code 4301501

loop_
_symmetry_equiv_pos_as_xyz
'x, y, z'
'-x+1/2, y+1/2, -z+1/2'
'-x, -y, -z'
'x-1/2, -y-1/2, z-1/2'

loop_
_atom_site_label
_atom_site_type_symbol
_atom_site_fract_x
_atom_site_fract_y
_atom_site_fract_z
_atom_site_U_iso_or_equiv
_atom_site_adp_type
_atom_site_occupancy
_atom_site_symmetry_multiplicity
_atom_site_calc_flag
_atom_site_refinement_flags
_atom_site_disorder_assembly
_atom_site_disorder_group
W1 W 0.39587(6) 0.40135(5) 0.20096(2) 0.0248(2) Uani 1 1 d . . .
W2 W 0.51354(6) 0.28534(5) 0.14640(3) 0.0294(2) Uani 1 1 d . . .
W3 W 0.34887(6) 0.21848(5) 0.19906(2) 0.0259(2) Uani 1 1 d . . .
W4 W 0.09418(6) 0.25421(5) 0.15816(3) 0.0302(2) Uani 1 1 d . . .
W5 W 0.14018(6) 0.43710(5) 0.16171(3) 0.0287(2) Uani 1 1 d . . .
W6 W 0.02859(6) 0.35973(5) 0.07059(3) 0.0297(2) Uani 1 1 d . . .
W7 W 0.15893(7) 0.23210(5) 0.01018(2) 0.0291(2) Uani 1 1 d . . .
W8 W 0.22814(7) 0.12854(5) 0.09810(3) 0.0290(2) Uani 1 1 d . . .
W9 W 0.39020(7) 0.19995(5) 0.04548(3) 0.0306(2) Uani 1 1 d . . .
W10 W 0.44211(7) 0.40253(5) 0.04955(3) 0.0296(2) Uani 1 1 d . . .
W11 W 0.21090(7) 0.43388(5) 0.01280(3) 0.0306(2) Uani 1 1 d . . .
W12 W 0.31926(7) 0.51540(5) 0.10337(3) 0.0283(2) Uani 1 1 d . . .
Ge1 Ge 0.27243(14) 0.32257(11) 0.10471(6) 0.0177(4) Uani 1 1 d . . .
Ru1 Ru 0.24897(13) 0.79891(9) 0.05494(5) 0.0272(4) Uani 1 1 d . . .
Ru2 Ru 0.16931(12) 0.79791(9) 0.14592(5) 0.0260(4) Uani 1 1 d . . .
Ru3 Ru 0.39621(12) 0.82627(9) 0.14592(5) 0.0281(4) Uani 1 1 d . . .
C1 C 0.0823(15) 0.8903(12) 0.0707(6) 0.031(5) Uiso 1 1 d . . .
C2 C 0.0101(18) 0.9487(14) 0.0522(8) 0.048(6) Uiso 1 1 d . . .
H2A H 0.0418 0.9967 0.0518 0.072 Uiso 1 1 calc R . .
H2B H -0.0388 0.9523 0.0700 0.072 Uiso 1 1 calc R . .
H2C H -0.0192 0.9347 0.0231 0.072 Uiso 1 1 calc R . .
C3 C 0.1123(13) 0.6821(10) 0.0764(6) 0.020(4) Uiso 1 1 d . . .
C4 C 0.0491(16) 0.6170(12) 0.0625(7) 0.037(5) Uiso 1 1 d . . .
H4A H 0.0816 0.5712 0.0732 0.055 Uiso 1 1 calc R . .
H4B H 0.0341 0.6154 0.0312 0.055 Uiso 1 1 calc R . .
H4C H -0.0096 0.6219 0.0738 0.055 Uiso 1 1 calc R . .
C5 C 0.4388(15) 0.7209(12) 0.0773(6) 0.031(5) Uiso 1 1 d . . .
C6 C 0.5106(15) 0.6713(12) 0.0639(7) 0.036(5) Uiso 1 1 d . . .
H6A H 0.4807 0.6244 0.0534 0.053 Uiso 1 1 calc R . .
H6B H 0.5613 0.6616 0.0884 0.053 Uiso 1 1 calc R . .
H6C H 0.5374 0.6952 0.0411 0.053 Uiso 1 1 calc R . .
C7 C 0.4009(16) 0.9186(13) 0.0678(7) 0.036(5) Uiso 1 1 d . . .
C8 C 0.4486(15) 0.9753(12) 0.0465(7) 0.033(5) Uiso 1 1 d . . .
H8A H 0.4680 1.0164 0.0663 0.049 Uiso 1 1 calc R . .
H8B H 0.4051 0.9937 0.0214 0.049 Uiso 1 1 calc R . .
H8C H 0.5046 0.9537 0.0377 0.049 Uiso 1 1 calc R . .
C9 C 0.3236(16) 0.7053(12) 0.1973(7) 0.033(5) Uiso 1 1 d . . .
C10 C 0.3446(17) 0.6347(13) 0.2218(7) 0.040(6) Uiso 1 1 d . . .
H10A H 0.4114 0.6216 0.2232 0.060 Uiso 1 1 calc R . .
H10B H 0.3044 0.5950 0.2074 0.060 Uiso 1 1 calc R . .
H10C H 0.3319 0.6413 0.2507 0.060 Uiso 1 1 calc R . .
C11 C 0.2800(15) 0.9244(12) 0.1916(6) 0.030(5) Uiso 1 1 d . . .
C12 C 0.2665(16) 0.9959(12) 0.2136(7) 0.034(5) Uiso 1 1 d . . .
H12A H 0.3282 1.0192 0.2235 0.050 Uiso 1 1 calc R . .
H12B H 0.2357 0.9861 0.2381 0.050 Uiso 1 1 calc R . .
H12C H 0.2266 1.0291 0.1936 0.050 Uiso 1 1 calc R . .
O1A O 0.3883(10) 0.4674(8) 0.1541(4) 0.031(3) Uiso 1 1 d . . .
O1T O 0.4390(9) 0.4564(7) 0.2436(4) 0.029(3) Uiso 1 1 d . . .
O1GE O 0.3567(9) 0.3105(7) 0.1498(4) 0.028(3) Uiso 1 1 d . . .
O1RR O 0.2737(9) 0.8068(7) 0.1155(4) 0.026(3) Uiso 1 1 d . . .
O1RU O 0.2186(10) 0.7880(8) -0.0118(5) 0.037(4) Uiso 1 1 d . . .
O2GE O 0.1646(9) 0.3385(7) 0.1196(4) 0.022(3) Uiso 1 1 d . . .
O2RU O 0.0585(10) 0.7868(8) 0.1824(4) 0.034(3) Uiso 1 1 d . . .
O2T O 0.6322(10) 0.2683(8) 0.1546(4) 0.036(4) Uiso 1 1 d . . .
O3GE O 0.2640(9) 0.2430(7) 0.0741(4) 0.024(3) Uiso 1 1 d . . .
O3T O 0.3647(10) 0.1583(8) 0.2408(4) 0.034(4) Uiso 1 1 d . . .
O3RU O 0.5326(11) 0.8463(9) 0.1808(5) 0.044(4) Uiso 1 1 d . . .
O4GE O 0.3028(9) 0.3971(7) 0.0759(4) 0.022(3) Uiso 1 1 d . . .
O4T O 0.0257(11) 0.2052(9) 0.1861(5) 0.042(4) Uiso 1 1 d . . .
O5T O 0.0988(10) 0.5047(8) 0.1910(4) 0.034(3) Uiso 1 1 d . . .
O6T O -0.0819(10) 0.3747(8) 0.0421(4) 0.035(4) Uiso 1 1 d . . .
O7T O 0.0896(11) 0.2102(9) -0.0371(5) 0.044(4) Uiso 1 1 d . . .
O8T O 0.2022(10) 0.0381(8) 0.1072(4) 0.033(3) Uiso 1 1 d . . .
O9T O 0.4705(11) 0.1549(9) 0.0210(5) 0.043(4) Uiso 1 1 d . . .
O10T O 0.5396(11) 0.4184(8) 0.0273(5) 0.041(4) Uiso 1 1 d . . .
O11T O 0.1615(10) 0.4742(8) -0.0340(4) 0.036(4) Uiso 1 1 d . . .
O1A1 O 0.1336(12) 0.8667(9) 0.0464(5) 0.048(4) Uiso 1 1 d . . .
O1A2 O 0.1660(11) 0.7057(8) 0.0519(5) 0.038(4) Uiso 1 1 d . . .
O12T O 0.3377(11) 0.6073(8) 0.1167(5) 0.038(4) Uiso 1 1 d . . .
O12 O 0.5109(10) 0.3634(8) 0.1880(4) 0.030(3) Uiso 1 1 d . . .
O13 O 0.3813(9) 0.3093(7) 0.2312(4) 0.024(3) Uiso 1 1 d . . .
O1A3 O 0.3630(11) 0.7310(8) 0.0521(5) 0.038(4) Uiso 1 1 d . . .
O1A4 O 0.3285(11) 0.8890(9) 0.0453(5) 0.045(4) Uiso 1 1 d . . .
O1A5 O 0.2357(11) 0.7201(8) 0.1861(5) 0.038(4) Uiso 1 1 d . . .
O15 O 0.2605(9) 0.4145(7) 0.1944(4) 0.024(3) Uiso 1 1 d . . .
O1A6 O 0.2076(11) 0.8851(8) 0.1857(5) 0.039(4) Uiso 1 1 d . . .
O2A1 O 0.0846(11) 0.8721(8) 0.1091(5) 0.039(4) Uiso 1 1 d . . .
O2A2 O 0.1026(10) 0.7122(8) 0.1104(4) 0.034(4) Uiso 1 1 d . . .
O23 O 0.4752(9) 0.2184(7) 0.1868(4) 0.027(3) Uiso 1 1 d . . .
O2A3 O 0.4616(11) 0.7499(9) 0.1144(5) 0.043(4) Uiso 1 1 d . . .
O2A4 O 0.4302(12) 0.9056(9) 0.1064(5) 0.049(4) Uiso 1 1 d . . .
O2A5 O 0.3909(11) 0.7443(9) 0.1895(5) 0.041(4) Uiso 1 1 d . . .
O2A6 O 0.3564(13) 0.9093(10) 0.1817(5) 0.054(5) Uiso 1 1 d . . .
O29 O 0.4615(10) 0.2198(8) 0.1005(4) 0.036(4) Uiso 1 1 d . . .
O34 O 0.2177(9) 0.2435(7) 0.1923(4) 0.027(3) Uiso 1 1 d . . .
O38 O 0.3117(9) 0.1562(7) 0.1505(4) 0.023(3) Uiso 1 1 d . . .
O45 O 0.0891(10) 0.3521(8) 0.1845(4) 0.032(3) Uiso 1 1 d . . .
O46 O -0.0012(10) 0.2879(7) 0.1116(4) 0.029(3) Uiso 1 1 d . . .
O48 O 0.1320(9) 0.1827(7) 0.1213(4) 0.023(3) Uiso 1 1 d . . .
O56 O 0.0342(10) 0.4344(7) 0.1143(4) 0.029(3) Uiso 1 1 d . . .
O67 O 0.0725(10) 0.2786(8) 0.0404(4) 0.033(3) Uiso 1 1 d . . .
O78 O 0.1506(10) 0.1420(8) 0.0420(4) 0.031(3) Uiso 1 1 d . . .
O79 O 0.2797(10) 0.1980(8) 0.0004(4) 0.031(3) Uiso 1 1 d . . .
O89 O 0.3361(10) 0.1165(8) 0.0706(4) 0.033(3) Uiso 1 1 d . . .
O101 O 0.3412(10) 0.4315(8) 0.0040(4) 0.032(3) Uiso 1 1 d . . .
O102 O 0.4264(10) 0.4956(7) 0.0767(4) 0.028(3) Uiso 1 1 d . . .
O112 O 0.2440(10) 0.5221(8) 0.0472(4) 0.035(4) Uiso 1 1 d . . .
O210 O 0.4975(10) 0.3622(8) 0.1029(4) 0.032(3) Uiso 1 1 d . . .
O512 O 0.2083(9) 0.4944(7) 0.1254(4) 0.025(3) Uiso 1 1 d . . .
O611 O 0.1062(10) 0.4191(7) 0.0415(4) 0.029(3) Uiso 1 1 d . . .
O711 O 0.1997(9) 0.3309(7) -0.0005(4) 0.029(3) Uiso 1 1 d . . .
O910 O 0.4134(10) 0.3002(8) 0.0343(4) 0.034(3) Uiso 1 1 d . . .
K1 K 0.2719(4) 0.6343(3) -0.01199(16) 0.0408(12) Uani 1 1 d . . .
K2 K 0.0142(9) 0.6368(4) 0.1816(2) 0.077(4) Uani 0.65 1 d P . .
Na1 Na 0.766(3) 0.203(2) 0.2948(12) 0.032(9) Uiso 0.20 1 d P . .
O1W O 0.0634(13) 0.8561(10) -0.0526(6) 0.060(5) Uiso 1 1 d . . .
O2W O 0.4866(14) 1.0495(11) 0.1557(6) 0.065(5) Uiso 1 1 d . . .
O3W O -0.1093(15) 0.5312(11) 0.1311(6) 0.074(6) Uiso 1 1 d . . .
O4W O 0.7868(14) 0.1622(11) 0.1735(6) 0.072(6) Uiso 1 1 d . . .
O5W O 0.4948(17) 0.4673(13) 0.3328(7) 0.091(7) Uiso 1 1 d . . .
O6W O 0.5454(15) 0.8751(12) 0.2631(7) 0.078(6) Uiso 1 1 d . . .
O7W O 0.299(2) 0.4447(16) -0.0904(9) 0.089(9) Uiso 0.80 1 d P . .
O8W O -0.1090(15) 0.0814(12) 0.1256(7) 0.081(6) Uiso 1 1 d . . .
O9W O 0.203(2) 0.9941(16) -0.0080(9) 0.087(8) Uiso 0.80 1 d P . .
O10W O 0.409(2) 0.4798(16) -0.1546(9) 0.088(8) Uiso 0.80 1 d P . .
O11W O 0.575(2) 0.6604(16) 0.1857(9) 0.081(8) Uiso 0.75 1 d P . .
O12W O -0.253(2) -0.0074(18) 0.0831(10) 0.068(9) Uiso 0.60 1 d P . .
O13W O 0.646(2) 0.0889(19) 0.1226(11) 0.086(10) Uiso 0.65 1 d P . .
O14W O -0.102(3) 0.791(2) 0.1254(12) 0.083(12) Uiso 0.55 1 d P . .
O15W O 0.612(3) 0.234(2) 0.2698(13) 0.074(12) Uiso 0.50 1 d P . .
O16W O 0.347(3) 0.791(2) -0.0563(13) 0.074(12) Uiso 0.50 1 d P . .
O17W O 0.642(3) 0.387(2) 0.2952(13) 0.070 Uiso 0.46(4) 1 d P . .
O18W O 0.554(3) 1.044(2) 0.2431(11) 0.070 Uiso 0.56(4) 1 d P . .
O19W O 0.729(3) 0.178(2) 0.3598(12) 0.070 Uiso 0.53(4) 1 d P . .
O20W O 0.810(3) 0.256(2) 0.2332(12) 0.070 Uiso 0.50(4) 1 d P . .
O21W O 0.665(3) 0.920(3) 0.1468(14) 0.070 Uiso 0.44(4) 1 d P . .
O22W O -0.273(3) 0.848(2) 0.0866(13) 0.070 Uiso 0.46(4) 1 d P . .

loop_
_atom_site_aniso_label
_atom_site_aniso_U_11
_atom_site_aniso_U_22
_atom_site_aniso_U_33
_atom_site_aniso_U_23
_atom_site_aniso_U_13
_atom_site_aniso_U_12
W1 0.0345(5) 0.0204(5) 0.0189(4) -0.0012(3) 0.0037(3) -0.0029(4)
W2 0.0317(5) 0.0305(5) 0.0264(4) 0.0005(4) 0.0062(4) 0.0018(4)
W3 0.0390(5) 0.0202(5) 0.0179(4) 0.0012(3) 0.0036(4) -0.0018(4)
W4 0.0359(5) 0.0303(5) 0.0257(5) 0.0022(4) 0.0088(4) -0.0049(4)
W5 0.0350(5) 0.0277(5) 0.0236(4) -0.0050(4) 0.0056(4) 0.0015(4)
W6 0.0328(5) 0.0292(5) 0.0252(4) -0.0009(4) -0.0004(4) 0.0002(4)
W7 0.0440(6) 0.0241(5) 0.0178(4) -0.0027(3) 0.0020(4) -0.0045(4)
W8 0.0457(6) 0.0182(5) 0.0224(4) -0.0009(3) 0.0039(4) -0.0057(4)
W9 0.0437(6) 0.0233(5) 0.0268(5) -0.0048(4) 0.0117(4) 0.0005(4)
W10 0.0414(6) 0.0260(5) 0.0236(4) 0.0000(4) 0.0122(4) -0.0061(4)
W11 0.0471(6) 0.0232(5) 0.0200(4) 0.0032(3) 0.0017(4) -0.0045(4)
W12 0.0437(6) 0.0190(5) 0.0221(4) -0.0002(3) 0.0056(4) -0.0026(4)
Ge1 0.0250(11) 0.0141(11) 0.0138(9) 0.0000(8) 0.0029(8) -0.0007(9)
Ru1 0.0390(11) 0.0229(10) 0.0198(8) 0.0003(7) 0.0058(7) 0.0003(8)
Ru2 0.0352(10) 0.0230(9) 0.0196(8) 0.0000(7) 0.0046(7) -0.0012(8)
Ru3 0.0356(10) 0.0253(10) 0.0230(8) -0.0034(7) 0.0046(7) -0.0053(8)
K1 0.040(3) 0.034(3) 0.046(3) 0.001(2) 0.001(2) -0.001(2)
K2 0.158(11) 0.012(4) 0.031(4) -0.014(3) -0.056(5) 0.025(5)

loop_
_atom_type_symbol
_atom_type_description
_atom_type_scat_dispersion_real
_atom_type_scat_dispersion_imag
_atom_type_scat_source
C C 0.0033 0.0016 'International Tables Vol C Tables 4.2.6.8 and 6.1.1.4'
H H 0.0000 0.0000 'International Tables Vol C Tables 4.2.6.8 and 6.1.1.4'
O O 0.0106 0.0060 'International Tables Vol C Tables 4.2.6.8 and 6.1.1.4'
Na Na 0.0362 0.0249 'International Tables Vol C Tables 4.2.6.8 and 6.1.1.4'
K K 0.2009 0.2494 'International Tables Vol C Tables 4.2.6.8 and 6.1.1.4'
Ge Ge 0.1547 1.8001 'International Tables Vol C Tables 4.2.6.8 and 6.1.1.4'
Ru Ru -1.2594 0.8363 'International Tables Vol C Tables 4.2.6.8 and 6.1.1.4'
W W -0.8490 6.8722 'International Tables Vol C Tables 4.2.6.8 and 6.1.1.4'

loop_
_geom_angle_atom_site_label_1
_geom_angle_atom_site_label_2
_geom_angle_atom_site_label_3
_geom_angle
_geom_angle_site_symmetry_1
_geom_angle_site_symmetry_3
_geom_angle_publ_flag
O1T W1 O1A 102.8(6) . . ?
O1T W1 O12 100.3(6) . . ?
O1A W1 O12 89.0(6) . . ?
O1T W1 O15 103.1(6) . . ?
O1A W1 O15 85.7(6) . . ?
O12 W1 O15 156.6(5) . . ?
O1T W1 O13 99.0(6) . . ?
O1A W1 O13 158.0(5) . . ?
O12 W1 O13 88.6(6) . . ?
O15 W1 O13 87.9(5) . . ?
O1T W1 O1GE 169.3(6) . . ?
O1A W1 O1GE 85.3(5) . . ?
O12 W1 O1GE 72.6(5) . . ?
O15 W1 O1GE 84.3(5) . . ?
O13 W1 O1GE 73.1(5) . . ?
O2T W2 O23 100.6(6) . . ?
O2T W2 O29 104.2(7) . . ?
O23 W2 O29 90.3(6) . . ?
O2T W2 O12 99.8(6) . . ?
O23 W2 O12 87.4(6) . . ?
O29 W2 O12 156.0(6) . . ?
O2T W2 O210 102.9(6) . . ?
O23 W2 O210 156.4(6) . . ?
O29 W2 O210 85.2(6) . . ?
O12 W2 O210 87.4(6) . . ?
O2T W2 O1GE 168.7(6) . . ?
O23 W2 O1GE 72.1(5) . . ?
O29 W2 O1GE 84.8(5) . . ?
O12 W2 O1GE 71.7(5) . . ?
O210 W2 O1GE 84.5(5) . . ?
O3T W3 O38 103.7(6) . . ?
O3T W3 O34 103.1(6) . . ?
O38 W3 O34 85.6(5) . . ?
O3T W3 O23 99.3(6) . . ?
O38 W3 O23 88.3(5) . . ?
O34 W3 O23 157.6(5) . . ?
O3T W3 O13 98.1(6) . . ?
O38 W3 O13 158.3(5) . . ?
O34 W3 O13 89.8(5) . . ?
O23 W3 O13 87.9(6) . . ?
O3T W3 O1GE 168.0(6) . . ?
O38 W3 O1GE 85.0(5) . . ?
O34 W3 O1GE 85.5(5) . . ?
O23 W3 O1GE 72.4(5) . . ?
O13 W3 O1GE 73.4(5) . . ?
O4T W4 O48 103.3(6) . . ?
O4T W4 O34 102.4(6) . . ?
O48 W4 O34 86.8(5) . . ?
O4T W4 O46 99.9(7) . . ?
O48 W4 O46 88.9(5) . . ?
O34 W4 O46 157.8(6) . . ?
O4T W4 O45 100.1(7) . . ?
O48 W4 O45 156.6(6) . . ?
O34 W4 O45 87.2(6) . . ?
O46 W4 O45 88.2(6) . . ?
O4T W4 O2GE 168.7(6) . . ?
O48 W4 O2GE 85.2(5) . . ?
O34 W4 O2GE 85.3(5) . . ?
O46 W4 O2GE 72.6(5) . . ?
O45 W4 O2GE 71.8(5) . . ?
O5T W5 O15 103.0(6) . . ?
O5T W5 O45 99.8(6) . . ?
O15 W5 O45 89.6(6) . . ?
O5T W5 O56 98.2(6) . . ?
O15 W5 O56 158.7(6) . . ?
O45 W5 O56 88.5(6) . . ?
O5T W5 O512 102.1(6) . . ?
O15 W5 O512 86.3(5) . . ?
O45 W5 O512 158.1(6) . . ?
O56 W5 O512 87.6(5) . . ?
O5T W5 O2GE 168.5(6) . . ?
O15 W5 O2GE 86.2(5) . . ?
O45 W5 O2GE 73.0(5) . . ?
O56 W5 O2GE 72.9(5) . . ?
O512 W5 O2GE 85.2(5) . . ?
O5T W5 K2 24.2(5) . . ?
O15 W5 K2 119.0(4) . . ?
O45 W5 K2 115.8(5) . . ?
O56 W5 K2 80.7(4) . . ?
O512 W5 K2 84.8(4) . . ?
O2GE W5 K2 152.1(3) . . ?
O6T W6 O611 102.9(6) . . ?
O6T W6 O67 102.2(6) . . ?
O611 W6 O67 84.8(6) . . ?
O6T W6 O56 100.8(6) . . ?
O611 W6 O56 90.5(6) . . ?
O67 W6 O56 157.0(6) . . ?
O6T W6 O46 99.6(6) . . ?
O611 W6 O46 157.3(6) . . ?
O67 W6 O46 87.8(6) . . ?
O56 W6 O46 88.0(6) . . ?
O6T W6 O2GE 169.6(6) . . ?
O611 W6 O2GE 85.7(5) . . ?
O67 W6 O2GE 84.2(5) . . ?
O56 W6 O2GE 73.0(5) . . ?
O46 W6 O2GE 72.2(5) . . ?
O7T W7 O67 102.8(7) . . ?
O7T W7 O79 100.5(7) . . ?
O67 W7 O79 156.6(6) . . ?
O7T W7 O711 102.0(7) . . ?
O67 W7 O711 85.8(6) . . ?
O79 W7 O711 87.5(6) . . ?
O7T W7 O78 100.8(7) . . ?
O67 W7 O78 89.8(6) . . ?
O79 W7 O78 87.7(6) . . ?
O711 W7 O78 157.2(5) . . ?
O7T W7 O3GE 170.6(6) . . ?
O67 W7 O3GE 84.2(5) . . ?
O79 W7 O3GE 72.9(5) . . ?
O711 W7 O3GE 84.6(5) . . ?
O78 W7 O3GE 72.6(5) . . ?
O8T W8 O89 100.8(6) . . ?
O8T W8 O38 102.6(6) . . ?
O89 W8 O38 89.9(6) . . ?
O8T W8 O78 99.8(6) . . ?
O89 W8 O78 88.2(6) . . ?
O38 W8 O78 157.5(6) . . ?
O8T W8 O48 102.9(6) . . ?
O89 W8 O48 156.3(6) . . ?
O38 W8 O48 85.0(5) . . ?
O78 W8 O48 87.7(5) . . ?
O8T W8 O3GE 170.1(6) . . ?
O89 W8 O3GE 72.6(5) . . ?
O38 W8 O3GE 85.1(5) . . ?
O78 W8 O3GE 72.9(5) . . ?
O48 W8 O3GE 83.9(5) . . ?
O9T W9 O910 102.3(7) . . ?
O9T W9 O29 102.4(7) . . ?
O910 W9 O29 84.8(6) . . ?
O9T W9 O89 100.0(7) . . ?
O910 W9 O89 157.5(6) . . ?
O29 W9 O89 87.4(6) . . ?
O9T W9 O79 100.6(6) . . ?
O910 W9 O79 91.5(6) . . ?
O29 W9 O79 157.0(6) . . ?
O89 W9 O79 87.4(6) . . ?
O9T W9 O3GE 169.6(6) . . ?
O910 W9 O3GE 86.0(5) . . ?
O29 W9 O3GE 84.4(5) . . ?
O89 W9 O3GE 72.2(5) . . ?
O79 W9 O3GE 72.7(5) . . ?
O10T W10 O210 101.3(7) . . ?
O10T W10 O102 102.3(7) . . ?
O210 W10 O102 89.8(6) . . ?
O10T W10 O101 101.7(6) . . ?
O210 W10 O101 156.8(6) . . ?
O102 W10 O101 88.2(6) . . ?
O10T W10 O910 102.1(7) . . ?
O210 W10 O910 83.9(6) . . ?
O102 W10 O910 155.6(6) . . ?
O101 W10 O910 88.5(6) . . ?
O10T W10 O4GE 171.9(6) . . ?
O210 W10 O4GE 84.7(5) . . ?
O102 W10 O4GE 72.1(5) . . ?
O101 W10 O4GE 72.7(5) . . ?
O910 W10 O4GE 83.8(5) . . ?
O11T W11 O711 102.6(6) . . ?
O11T W11 O611 103.9(6) . . ?
O711 W11 O611 85.9(6) . . ?
O11T W11 O101 98.2(6) . . ?
O711 W11 O101 89.5(6) . . ?
O611 W11 O101 157.9(6) . . ?
O11T W11 O112 99.5(6) . . ?
O711 W11 O112 157.9(6) . . ?
O611 W11 O112 88.7(6) . . ?
O101 W11 O112 87.5(6) . . ?
O11T W11 O4GE 167.9(6) . . ?
O711 W11 O4GE 85.7(5) . . ?
O611 W11 O4GE 85.3(5) . . ?
O101 W11 O4GE 72.8(5) . . ?
O112 W11 O4GE 72.5(5) . . ?
O11T W11 K1 59.3(5) . . ?
O711 W11 K1 152.4(4) . . ?
O611 W11 K1 117.3(4) . . ?
O101 W11 K1 74.3(4) . . ?
O112 W11 K1 45.7(4) . . ?
O4GE W11 K1 109.7(3) . . ?
O12T W12 O512 101.8(6) . . ?
O12T W12 O112 101.8(6) . . ?
O512 W12 O112 89.4(6) . . ?
O12T W12 O102 100.9(6) . . ?
O512 W12 O102 157.3(6) . . ?
O112 W12 O102 87.6(6) . . ?
O12T W12 O1A 101.1(6) . . ?
O512 W12 O1A 86.5(6) . . ?
O112 W12 O1A 157.1(6) . . ?
O102 W12 O1A 87.6(6) . . ?
O12T W12 O4GE 171.1(6) . . ?
O512 W12 O4GE 85.4(5) . . ?
O112 W12 O4GE 72.7(5) . . ?
O102 W12 O4GE 72.2(5) . . ?
O1A W12 O4GE 84.6(5) . . ?
O1GE Ge1 O2GE 108.8(6) . . ?
O1GE Ge1 O3GE 109.5(6) . . ?
O2GE Ge1 O3GE 108.7(6) . . ?
O1GE Ge1 O4GE 109.7(6) . . ?
O2GE Ge1 O4GE 110.1(6) . . ?
O3GE Ge1 O4GE 110.2(6) . . ?
O1RR Ru1 O1A1 95.0(6) . . ?
O1RR Ru1 O1A4 94.9(6) . . ?
O1A1 Ru1 O1A4 88.0(7) . . ?
O1RR Ru1 O1A2 96.2(6) . . ?
O1A1 Ru1 O1A2 92.0(6) . . ?
O1A4 Ru1 O1A2 168.8(6) . . ?
O1RR Ru1 O1A3 95.0(6) . . ?
O1A1 Ru1 O1A3 169.9(6) . . ?
O1A4 Ru1 O1A3 89.8(6) . . ?
O1A2 Ru1 O1A3 88.3(6) . . ?
O1RR Ru1 O1RU 178.4(6) . . ?
O1A1 Ru1 O1RU 84.7(6) . . ?
O1A4 Ru1 O1RU 86.6(6) . . ?
O1A2 Ru1 O1RU 82.2(6) . . ?
O1A3 Ru1 O1RU 85.4(6) . . ?
O1RR Ru1 K1 128.6(4) . . ?
O1A1 Ru1 K1 124.0(5) . . ?
O1A4 Ru1 K1 116.2(5) . . ?
O1A2 Ru1 K1 55.1(4) . . ?
O1A3 Ru1 K1 48.9(4) . . ?
O1RU Ru1 K1 50.7(4) . . ?
O1RR Ru2 O1A5 93.3(6) . . ?
O1RR Ru2 O2A1 95.3(6) . . ?
O1A5 Ru2 O2A1 171.3(6) . . ?
O1RR Ru2 O1A6 95.9(6) . . ?
O1A5 Ru2 O1A6 95.7(6) . . ?
O2A1 Ru2 O1A6 85.2(6) . . ?
O1RR Ru2 O2A2 96.5(6) . . ?
O1A5 Ru2 O2A2 86.9(6) . . ?
O2A1 Ru2 O2A2 90.4(6) . . ?
O1A6 Ru2 O2A2 167.2(6) . . ?
O1RR Ru2 O2RU 177.2(5) . . ?
O1A5 Ru2 O2RU 84.4(6) . . ?
O2A1 Ru2 O2RU 87.2(6) . . ?
O1A6 Ru2 O2RU 82.9(6) . . ?
O2A2 Ru2 O2RU 84.9(6) . . ?
O1RR Ru2 K2 137.2(4) . . ?
O1A5 Ru2 K2 62.1(4) . . ?
O2A1 Ru2 K2 110.0(5) . . ?
O1A6 Ru2 K2 119.5(4) . . ?
O2A2 Ru2 K2 51.2(4) . . ?
O2RU Ru2 K2 42.5(4) . . ?
O1RR Ru3 O2A4 96.8(6) . . ?
O1RR Ru3 O2A6 95.5(6) . . ?
O2A4 Ru3 O2A6 87.3(7) . . ?
O1RR Ru3 O2A3 95.2(6) . . ?
O2A4 Ru3 O2A3 89.2(6) . . ?
O2A6 Ru3 O2A3 169.0(7) . . ?
O1RR Ru3 O2A5 94.0(6) . . ?
O2A4 Ru3 O2A5 168.4(6) . . ?
O2A6 Ru3 O2A5 95.9(7) . . ?
O2A3 Ru3 O2A5 85.6(6) . . ?
O1RR Ru3 O3RU 178.8(6) . . ?
O2A4 Ru3 O3RU 84.3(6) . . ?
O2A6 Ru3 O3RU 84.6(7) . . ?
O2A3 Ru3 O3RU 84.7(6) . . ?
O2A5 Ru3 O3RU 84.9(6) . . ?
O1A1 C1 O2A1 127(2) . . ?
O1A1 C1 C2 116.0(19) . . ?
O2A1 C1 C2 116.8(19) . . ?
O2A2 C3 O1A2 124.5(18) . . ?
O2A2 C3 C4 116.3(17) . . ?
O1A2 C3 C4 118.9(17) . . ?
O1A3 C5 O2A3 126(2) . . ?
O1A3 C5 C6 118.4(19) . . ?
O2A3 C5 C6 115.9(19) . . ?
O2A4 C7 O1A4 125(2) . . ?
O2A4 C7 C8 119(2) . . ?
O1A4 C7 C8 115.9(19) . . ?
O2A5 C9 O1A5 126(2) . . ?
O2A5 C9 C10 119(2) . . ?
O1A5 C9 C10 114.8(19) . . ?
O2A6 C11 O1A6 127(2) . . ?
O2A6 C11 C12 121(2) . . ?
O1A6 C11 C12 112.7(19) . . ?
W1 O1A W12 152.1(8) . . ?
Ge1 O1GE W3 123.3(7) . . ?
Ge1 O1GE W1 123.0(7) . . ?
W3 O1GE W1 93.8(5) . . ?
Ge1 O1GE W2 121.9(7) . . ?
W3 O1GE W2 93.4(5) . . ?
W1 O1GE W2 93.3(5) . . ?
Ru3 O1RR Ru1 121.5(7) . . ?
Ru3 O1RR Ru2 119.6(7) . . ?
Ru1 O1RR Ru2 118.9(7) . . ?
Ru1 O1RU K1 94.9(5) . . ?
Ge1 O2GE W5 122.1(6) . . ?
Ge1 O2GE W4 122.7(6) . . ?
W5 O2GE W4 94.1(4) . . ?
Ge1 O2GE W6 122.3(6) . . ?
W5 O2GE W6 93.8(5) . . ?
W4 O2GE W6 94.1(5) . . ?
Ru2 O2RU K2 106.1(6) . . ?
Ge1 O3GE W8 123.8(6) . . ?
Ge1 O3GE W9 121.6(7) . . ?
W8 O3GE W9 94.0(5) . . ?
Ge1 O3GE W7 122.4(7) . . ?
W8 O3GE W7 93.9(5) . . ?
W9 O3GE W7 93.3(5) . . ?
W3 O3T K2 139.3(8) . 2_545 ?
Ge1 O4GE W11 122.0(6) . . ?
Ge1 O4GE W12 122.5(6) . . ?
W11 O4GE W12 93.9(5) . . ?
Ge1 O4GE W10 123.0(6) . . ?
W11 O4GE W10 93.9(4) . . ?
W12 O4GE W10 93.7(5) . . ?
W5 O5T K2 140.6(7) . . ?
W6 O6T K1 162.8(8) . 3_565 ?
W10 O10T K1 148.3(8) . 3_665 ?
W11 O11T K1 94.6(6) . . ?
C1 O1A1 Ru1 133.2(15) . . ?
C3 O1A2 Ru1 131.3(13) . . ?
C3 O1A2 K1 134.8(12) . . ?
Ru1 O1A2 K1 91.2(5) . . ?
W1 O12 W2 122.4(7) . . ?
W3 O13 W1 119.6(6) . . ?
C5 O1A3 Ru1 131.9(14) . . ?
C5 O1A3 K1 127.8(14) . . ?
Ru1 O1A3 K1 97.6(6) . . ?
C7 O1A4 Ru1 132.4(15) . . ?
C9 O1A5 Ru2 130.6(14) . . ?
W5 O15 W1 152.4(7) . . ?
C11 O1A6 Ru2 131.2(14) . . ?
C1 O2A1 Ru2 129.7(14) . . ?
C3 O2A2 Ru2 134.2(13) . . ?
C3 O2A2 K2 124.8(12) . . ?
Ru2 O2A2 K2 98.0(5) . . ?
W2 O23 W3 122.1(7) . . ?
C5 O2A3 Ru3 132.1(14) . . ?
C7 O2A4 Ru3 132.1(16) . . ?
C9 O2A5 Ru3 131.8(14) . . ?
C11 O2A6 Ru3 131.7(16) . . ?
W9 O29 W2 152.8(8) . . ?
W3 O34 W4 151.6(7) . . ?
W3 O38 W8 152.7(7) . . ?
W5 O45 W4 121.1(7) . . ?
W4 O46 W6 121.1(7) . . ?
W4 O48 W8 152.1(7) . . ?
W6 O56 W5 120.2(7) . . ?
W7 O67 W6 153.5(8) . . ?
W7 O78 W8 120.6(7) . . ?
W7 O79 W9 121.1(7) . . ?
W8 O89 W9 121.2(7) . . ?
W10 O101 W11 120.6(7) . . ?
W10 O102 W12 122.0(7) . . ?
W12 O112 W11 120.8(7) . . ?
W12 O112 K1 122.7(6) . . ?
W11 O112 K1 105.0(6) . . ?
W10 O210 W2 153.2(8) . . ?
W12 O512 W5 151.2(7) . . ?
W6 O611 W11 153.0(8) . . ?
W11 O711 W7 151.6(8) . . ?
W9 O910 W10 154.9(8) . . ?
O6T K1 O1A3 126.4(5) 3_565 . ?
O6T K1 O112 86.4(4) 3_565 . ?
O1A3 K1 O112 93.6(4) . . ?
O6T K1 O1RU 79.0(4) 3_565 . ?
O1A3 K1 O1RU 59.4(4) . . ?
O112 K1 O1RU 128.0(4) . . ?
O6T K1 O10T 143.2(5) 3_565 3_665 ?
O1A3 K1 O10T 90.1(4) . 3_665 ?
O112 K1 O10T 97.1(4) . 3_665 ?
O1RU K1 O10T 123.8(4) . 3_665 ?
O6T K1 O1A2 70.8(4) 3_565 . ?
O1A3 K1 O1A2 58.4(4) . . ?
O112 K1 O1A2 73.1(4) . . ?
O1RU K1 O1A2 54.9(4) . . ?
O10T K1 O1A2 145.2(4) 3_665 . ?
O6T K1 O11T 57.5(4) 3_565 . ?
O1A3 K1 O11T 146.6(4) . . ?
O112 K1 O11T 53.1(4) . . ?
O1RU K1 O11T 136.4(4) . . ?
O10T K1 O11T 95.8(4) 3_665 . ?
O1A2 K1 O11T 103.5(4) . . ?
O6T K1 O16W 105.9(8) 3_565 . ?
O1A3 K1 O16W 69.4(7) . . ?
O112 K1 O16W 162.7(7) . . ?
O1RU K1 O16W 46.2(8) . . ?
O10T K1 O16W 80.4(8) 3_665 . ?
O1A2 K1 O16W 99.2(8) . . ?
O11T K1 O16W 144.0(7) . . ?
O6T K1 Ru1 93.6(3) 3_565 . ?
O1A3 K1 Ru1 33.4(3) . . ?
O112 K1 Ru1 98.7(3) . . ?
O1RU K1 Ru1 34.4(3) . . ?
O10T K1 Ru1 121.8(3) 3_665 . ?
O1A2 K1 Ru1 33.6(3) . . ?
O11T K1 Ru1 137.1(3) . . ?
O16W K1 Ru1 69.0(7) . . ?
O6T K1 W11 76.4(3) 3_565 . ?
O1A3 K1 W11 121.8(3) . . ?
O112 K1 W11 29.3(3) . . ?
O1RU K1 W11 146.9(3) . . ?
O10T K1 W11 88.9(3) 3_665 . ?
O1A2 K1 W11 95.8(3) . . ?
O11T K1 W11 26.1(2) . . ?
O16W K1 W11 164.8(7) . . ?
Ru1 K1 W11 126.10(15) . . ?
O5T K2 O2RU 140.4(6) . . ?
O5T K2 O3T 80.0(5) . 2 ?
O2RU K2 O3T 75.6(5) . 2 ?
O5T K2 O3W 72.2(5) . . ?
O2RU K2 O3W 139.9(6) . . ?
O3T K2 O3W 144.1(6) 2 . ?
O5T K2 O2A2 103.7(6) . . ?
O2RU K2 O2A2 57.2(4) . . ?
O3T K2 O2A2 108.4(6) 2 . ?
O3W K2 O2A2 100.0(5) . . ?
O5T K2 O15W 137.4(9) . 2 ?
O2RU K2 O15W 66.6(8) . 2 ?
O3T K2 O15W 78.8(8) 2 2 ?
O3W K2 O15W 107.0(10) . 2 ?
O2A2 K2 O15W 117.9(8) . 2 ?
O5T K2 O18W 69.2(7) . 2_545 ?
O2RU K2 O18W 126.8(8) . 2_545 ?
O3T K2 O18W 68.7(7) 2 2_545 ?
O3W K2 O18W 80.3(8) . 2_545 ?
O2A2 K2 O18W 172.5(8) . 2_545 ?
O15W K2 O18W 68.8(10) 2 2_545 ?
O5T K2 Ru2 114.9(5) . . ?
O2RU K2 Ru2 31.4(3) . . ?
O3T K2 Ru2 81.9(4) 2 . ?
O3W K2 Ru2 130.3(5) . . ?
O2A2 K2 Ru2 30.9(3) . . ?
O15W K2 Ru2 98.0(8) 2 . ?
O18W K2 Ru2 149.4(7) 2_545 . ?
O5T K2 W5 15.2(3) . . ?
O2RU K2 W5 138.2(5) . . ?
O3T K2 W5 92.1(4) 2 . ?
O3W K2 W5 65.2(4) . . ?
O2A2 K2 W5 91.3(4) . . ?
O15W K2 W5 150.8(8) 2 . ?
O18W K2 W5 82.0(7) 2_545 . ?
Ru2 K2 W5 108.2(3) . . ?
O5T K2 Na1 129.5(7) . 2 ?
O2RU K2 Na1 87.0(6) . 2 ?
O3T K2 Na1 104.7(7) 2 2 ?
O3W K2 Na1 77.6(7) . 2 ?
O2A2 K2 Na1 121.0(6) . 2 ?
O15W K2 Na1 29.6(9) 2 2 ?
O18W K2 Na1 66.5(8) 2_545 2 ?
Ru2 K2 Na1 115.5(5) . 2 ?
W5 K2 Na1 134.7(6) . 2 ?
O19W Na1 O15W 89(2) . . ?
O19W Na1 O20W 167(2) . . ?
O15W Na1 O20W 90(2) . . ?
O19W Na1 O11W 94.2(18) . 2_645 ?
O15W Na1 O11W 173(2) . 2_645 ?
O20W Na1 O11W 87.9(18) . 2_645 ?
O19W Na1 K2 54.2(13) . 2_545 ?
O15W Na1 K2 42.5(13) . 2_545 ?
O20W Na1 K2 129.8(17) . 2_545 ?
O11W Na1 K2 137.0(16) 2_645 2_545 ?
Na1 O15W K2 107.9(18) . 2_545 ?

loop_
_geom_bond_atom_site_label_1
_geom_bond_atom_site_label_2
_geom_bond_distance
_geom_bond_site_symmetry_2
_geom_bond_publ_flag
W1 O1T 1.706(13) . ?
W1 O1A 1.898(13) . ?
W1 O12 1.901(14) . ?
W1 O15 1.931(13) . ?
W1 O13 1.950(13) . ?
W1 O1GE 2.308(13) . ?
W2 O2T 1.703(15) . ?
W2 O23 1.918(13) . ?
W2 O29 1.924(14) . ?
W2 O12 1.939(13) . ?
W2 O210 1.944(14) . ?
W2 O1GE 2.319(13) . ?
W3 O3T 1.701(14) . ?
W3 O38 1.908(12) . ?
W3 O34 1.910(13) . ?
W3 O23 1.923(13) . ?
W3 O13 1.943(13) . ?
W3 O1GE 2.301(13) . ?
W4 O4T 1.692(16) . ?
W4 O48 1.889(12) . ?
W4 O34 1.914(13) . ?
W4 O46 1.924(13) . ?
W4 O45 1.962(14) . ?
W4 O2GE 2.300(13) . ?
W5 O5T 1.707(14) . ?
W5 O15 1.892(13) . ?
W5 O45 1.900(14) . ?
W5 O56 1.940(13) . ?
W5 O512 1.942(13) . ?
W5 O2GE 2.293(12) . ?
W5 K2 4.131(8) . ?
W6 O6T 1.700(14) . ?
W6 O611 1.903(14) . ?
W6 O67 1.920(14) . ?
W6 O56 1.928(13) . ?
W6 O46 1.943(13) . ?
W6 O2GE 2.301(12) . ?
W7 O7T 1.695(15) . ?
W7 O67 1.898(14) . ?
W7 O79 1.917(14) . ?
W7 O711 1.926(13) . ?
W7 O78 1.931(14) . ?
W7 O3GE 2.311(12) . ?
W8 O8T 1.710(14) . ?
W8 O89 1.926(14) . ?
W8 O38 1.937(12) . ?
W8 O78 1.942(13) . ?
W8 O48 1.944(13) . ?
W8 O3GE 2.292(13) . ?
W9 O9T 1.710(16) . ?
W9 O910 1.885(14) . ?
W9 O29 1.895(14) . ?
W9 O89 1.933(14) . ?
W9 O79 1.936(13) . ?
W9 O3GE 2.305(13) . ?
W10 O10T 1.703(15) . ?
W10 O210 1.888(13) . ?
W10 O102 1.921(13) . ?
W10 O101 1.928(14) . ?
W10 O910 1.934(14) . ?
W10 O4GE 2.306(13) . ?
W11 O11T 1.694(14) . ?
W11 O711 1.905(13) . ?
W11 O611 1.914(14) . ?
W11 O101 1.941(14) . ?
W11 O112 1.942(14) . ?
W11 O4GE 2.292(12) . ?
W11 K1 3.837(5) . ?
W12 O12T 1.721(15) . ?
W12 O512 1.892(13) . ?
W12 O112 1.920(14) . ?
W12 O102 1.922(14) . ?
W12 O1A 1.940(13) . ?
W12 O4GE 2.302(13) . ?
Ge1 O1GE 1.716(13) . ?
Ge1 O2GE 1.724(13) . ?
Ge1 O3GE 1.728(13) . ?
Ge1 O4GE 1.730(13) . ?
Ru1 O1RR 1.903(13) . ?
Ru1 O1A1 2.038(17) . ?
Ru1 O1A4 2.041(16) . ?
Ru1 O1A2 2.053(15) . ?
Ru1 O1A3 2.059(15) . ?
Ru1 O1RU 2.101(14) . ?
Ru1 K1 3.705(5) . ?
Ru2 O1RR 1.934(13) . ?
Ru2 O1A5 2.019(15) . ?
Ru2 O2A1 2.033(15) . ?
Ru2 O1A6 2.033(15) . ?
Ru2 O2A2 2.048(14) . ?
Ru2 O2RU 2.144(14) . ?
Ru2 K2 3.951(12) . ?
Ru3 O1RR 1.880(13) . ?
Ru3 O2A4 2.024(17) . ?
Ru3 O2A6 2.027(18) . ?
Ru3 O2A3 2.032(16) . ?
Ru3 O2A5 2.039(15) . ?
Ru3 O3RU 2.099(16) . ?
C1 O1A1 1.24(2) . ?
C1 O2A1 1.26(2) . ?
C1 C2 1.52(3) . ?
C3 O2A2 1.24(2) . ?
C3 O1A2 1.27(2) . ?
C3 C4 1.50(3) . ?
C5 O1A3 1.24(2) . ?
C5 O2A3 1.28(2) . ?
C5 C6 1.48(3) . ?
C7 O2A4 1.25(2) . ?
C7 O1A4 1.27(3) . ?
C7 C8 1.46(3) . ?
C9 O2A5 1.26(2) . ?
C9 O1A5 1.28(2) . ?
C9 C10 1.50(3) . ?
C11 O2A6 1.23(3) . ?
C11 O1A6 1.24(2) . ?
C11 C12 1.50(3) . ?
O1RU K1 2.876(16) . ?
O2RU K2 2.778(17) . ?
O3T K2 2.779(15) 2_545 ?
O5T K2 2.667(16) . ?
O6T K1 2.727(15) 3_565 ?
O10T K1 2.990(16) 3_665 ?
O11T K1 3.309(16) . ?
O1A2 K1 3.041(16) . ?
O1A3 K1 2.818(16) . ?
O2A2 K2 3.107(18) . ?
O112 K1 2.844(15) . ?
K1 O6T 2.727(15) 3_565 ?
K1 O10T 2.990(16) 3_665 ?
K1 O16W 3.43(4) . ?
K2 O3T 2.779(15) 2 ?
K2 O3W 2.89(2) . ?
K2 O15W 3.12(4) 2 ?
K2 O18W 3.22(4) 2_545 ?
K2 Na1 4.40(4) 2 ?
Na1 O19W 2.28(5) . ?
Na1 O15W 2.28(6) . ?
Na1 O20W 2.37(6) . ?
Na1 O11W 2.38(5) 2_645 ?
Na1 K2 4.40(4) 2_545 ?
O11W Na1 2.38(5) 2_655 ?
O15W K2 3.12(4) 2_545 ?
O18W K2 3.22(4) 2 ?
